data_7058229
loop_
_publ_author_name
'Pisk, Jana'
'Rub\<ci\'c, Mirta'
'Kuzman, Dino'
'Cindri\'c, Marina'
'Agustin, Dominique'
'Vrdoljak, Vi\<snja'

_publ_section_title
;
 Molybdenum(vi) complexes of hemilabile aroylhydrazone ligands as
 efficient catalysts for greener cyclooctene epoxidation: an experimental
 and theoretical approach
;
_journal_issue 14
_journal_name_full 'New Journal of Chemistry'
_journal_page_first 5531
_journal_paper_doi 10.1039/C9NJ00229D
_journal_volume 43
_journal_year 2019
_chemical_formula_moiety 'C16 H17 Mo N3 O6'
_chemical_formula_sum 'C16 H17 Mo N3 O6'
_chemical_formula_weight 443.26
_chemical_name_common 'methanol(2-oxo-4-methoxybenzaldehyde 2-aminobenzoylhydrazonato-O,N,O')dioxo molybdenum(VI)'
_space_group_crystal_system monoclinic
_space_group_IT_number 14
_space_group_name_Hall '-P 2yn'
_space_group_name_H-M_alt 'P 1 21/n 1'
_symmetry_space_group_name_Hall '-P 2yn'
_symmetry_space_group_name_H-M 'P 1 21/n 1'
_atom_sites_solution_hydrogens mixed
_audit_creation_method SHELXL-2018/3
_audit_update_record
;
2018-12-23 deposited with the CCDC.    2019-03-06 downloaded from the CCDC.
;
_cell_angle_alpha 90
_cell_angle_beta 106.969(5)
_cell_angle_gamma 90
_cell_formula_units_Z 4
_cell_length_a 12.9814(7)
_cell_length_b 9.8022(4)
_cell_length_c 14.1346(7)
_cell_measurement_reflns_used 2236
_cell_measurement_temperature 296(2)
_cell_measurement_theta_max 24.9310
_cell_measurement_theta_min 4.3390
_cell_volume 1720.27(15)
_computing_cell_refinement
;
CrysAlisPro, Agilent Technologies,
Version 1.171.37.35 (release 13-08-2014 CrysAlis171 .NET)
(compiled Aug 13 2014,18:06:01)
;
_computing_data_collection
;
CrysAlisPro, Agilent Technologies,
Version 1.171.37.35 (release 13-08-2014 CrysAlis171 .NET)
(compiled Aug 13 2014,18:06:01)
;
_computing_data_reduction
;
CrysAlisPro, Agilent Technologies,
Version 1.171.37.35 (release 13-08-2014 CrysAlis171 .NET)
(compiled Aug 13 2014,18:06:01)
;
_computing_structure_refinement 'SHELXL-2018/3 (Sheldrick, 2018)'
_computing_structure_solution 'SHELXS-2013 (Sheldrick, 2013)'
_diffrn_ambient_temperature 296(2)
_diffrn_detector 'CCD plate'
_diffrn_detector_area_resol_mean 16.3426
_diffrn_detector_type Sapphire3
_diffrn_measured_fraction_theta_full 0.996
_diffrn_measured_fraction_theta_max 0.996
_diffrn_measurement_device 'four-circle diffractometer'
_diffrn_measurement_device_type 'Xcalibur, Sapphire3'
_diffrn_measurement_method '\w scans'
_diffrn_radiation_monochromator graphite
_diffrn_radiation_probe x-ray
_diffrn_radiation_type 'Mo K\a'
_diffrn_radiation_wavelength 0.71073
_diffrn_reflns_av_R_equivalents 0.0772
_diffrn_reflns_av_unetI/netI 0.0942
_diffrn_reflns_Laue_measured_fraction_full 0.996
_diffrn_reflns_Laue_measured_fraction_max 0.996
_diffrn_reflns_limit_h_max 16
_diffrn_reflns_limit_h_min -14
_diffrn_reflns_limit_k_max 12
_diffrn_reflns_limit_k_min -12
_diffrn_reflns_limit_l_max 18
_diffrn_reflns_limit_l_min -18
_diffrn_reflns_number 15710
_diffrn_reflns_point_group_measured_fraction_full 0.996
_diffrn_reflns_point_group_measured_fraction_max 0.996
_diffrn_reflns_theta_full 25.242
_diffrn_reflns_theta_max 27.498
_diffrn_reflns_theta_min 4.291
_diffrn_source 'Enhance (Mo) X-ray Source'
_exptl_absorpt_coefficient_mu 0.802
_exptl_absorpt_correction_T_max 1.00000
_exptl_absorpt_correction_T_min 0.94442
_exptl_absorpt_correction_type multi-scan
_exptl_absorpt_process_details
;
CrysAlisPro, Agilent Technologies,
Version 1.171.37.35 (release 13-08-2014 CrysAlis171 .NET)
(compiled Aug 13 2014,18:06:01)
Empirical absorption correction using spherical harmonics,
 implemented in SCALE3 ABSPACK scaling algorithm.
;
_exptl_crystal_colour orange
_exptl_crystal_density_diffrn 1.711
_exptl_crystal_description plate
_exptl_crystal_F_000 896
_exptl_crystal_size_max 0.26
_exptl_crystal_size_mid 0.06
_exptl_crystal_size_min 0.02
_refine_diff_density_max 0.586
_refine_diff_density_min -0.657
_refine_diff_density_rms 0.097
_refine_ls_extinction_method none
_refine_ls_goodness_of_fit_ref 1.004
_refine_ls_hydrogen_treatment mixed
_refine_ls_matrix_type full
_refine_ls_number_parameters 246
_refine_ls_number_reflns 3933
_refine_ls_number_restraints 3
_refine_ls_restrained_S_all 1.004
_refine_ls_R_factor_all 0.0915
_refine_ls_R_factor_gt 0.0508
_refine_ls_shift/su_max 0.000
_refine_ls_shift/su_mean 0.000
_refine_ls_structure_factor_coef Fsqd
_refine_ls_weighting_details 'w=1/[\s^2^(Fo^2^)+(0.0106P)^2^] where P=(Fo^2^+2Fc^2^)/3'
_refine_ls_weighting_scheme calc
_refine_ls_wR_factor_gt 0.0668
_refine_ls_wR_factor_ref 0.0769
_reflns_Friedel_coverage 0.000
_reflns_number_gt 2670
_reflns_number_total 3933
_reflns_threshold_expression 'I > 2\s(I)'
_cod_data_source_file c9nj00229d2.cif
_cod_data_source_block 3a
_cod_depositor_comments 'Adding full bibliography for 7058224--7058230.cif.'
_cod_database_code 7058229
_publcif_datablock.id {7ba08a50-06df-4ffd-88c9-fe3640b452fa}

_shelx_shelxl_version_number 2018/3
_shelx_space_group_comment
;
The symmetry employed for this shelxl refinement is uniquely defined
by the following loop, which should always be used as a source of
symmetry information in preference to the above space-group names.
They are only intended as comments.
;

loop_
_space_group_symop_operation_xyz
'x, y, z'
'-x+1/2, y+1/2, -z+1/2'
'-x, -y, -z'
'x-1/2, -y-1/2, z-1/2'

loop_
_atom_site_label
_atom_site_type_symbol
_atom_site_fract_x
_atom_site_fract_y
_atom_site_fract_z
_atom_site_U_iso_or_equiv
_atom_site_adp_type
_atom_site_occupancy
_atom_site_site_symmetry_order
_atom_site_calc_flag
_atom_site_refinement_flags_posn
_atom_site_refinement_flags_adp
C16 C -0.1250(4) 0.3525(5) -0.0049(3) 0.0590(14) Uani 1 1 d . .
H16A H -0.147758 0.399437 0.045209 0.089 Uiso 1 1 calc R U
H16B H -0.170027 0.274150 -0.026861 0.089 Uiso 1 1 calc R U
H16C H -0.130728 0.412645 -0.059741 0.089 Uiso 1 1 calc R U
Mo1 Mo 0.07328(3) 0.28765(3) 0.20101(3) 0.03198(12) Uani 1 1 d . .
N1 N 0.0415(3) -0.0139(3) 0.1303(2) 0.0329(9) Uani 1 1 d . .
N3 N -0.0315(3) -0.2720(3) 0.1417(3) 0.0368(9) Uani 1 1 d D .
H3A H 0.027(2) -0.227(4) 0.164(3) 0.044 Uiso 1 1 d D U
H3B H -0.028(3) -0.353(2) 0.165(3) 0.044 Uiso 1 1 d D U
O1 O -0.0486(2) 0.1571(2) 0.18702(18) 0.0361(7) Uani 1 1 d . .
O4 O 0.0032(2) 0.4326(2) 0.20877(19) 0.0427(8) Uani 1 1 d . .
O6 O -0.0168(3) 0.3101(3) 0.03468(19) 0.0443(8) Uani 1 1 d D .
H6O H 0.008(3) 0.295(4) -0.011(2) 0.053 Uiso 1 1 d D U
N2 N 0.1155(3) 0.0918(3) 0.1401(2) 0.0294(8) Uani 1 1 d . .
C3 C -0.1234(4) -0.2052(4) 0.1502(2) 0.0295(9) Uani 1 1 d . .
C1 C -0.0405(4) 0.0290(4) 0.1574(3) 0.0295(10) Uani 1 1 d . .
O5 O 0.5242(3) 0.4308(3) 0.1020(2) 0.0437(8) Uani 1 1 d . .
C11 C 0.3584(4) 0.3859(4) 0.1289(3) 0.0329(10) Uani 1 1 d . .
H11 H 0.352431 0.478732 0.139761 0.039 Uiso 1 1 calc R U
C10 C 0.2770(3) 0.2987(4) 0.1347(3) 0.0325(10) Uani 1 1 d . .
C13 C 0.4599(4) 0.1967(4) 0.0918(3) 0.0382(11) Uani 1 1 d . .
H13 H 0.521209 0.163024 0.078547 0.046 Uiso 1 1 calc R U
C8 C 0.2019(4) 0.0626(4) 0.1178(3) 0.0369(11) Uani 1 1 d . .
H8 H 0.210734 -0.027085 0.100105 0.044 Uiso 1 1 calc R U
O3 O 0.1429(3) 0.2505(3) 0.31928(19) 0.0513(9) Uani 1 1 d . .
O2 O 0.1900(2) 0.3527(2) 0.1535(2) 0.0386(7) Uani 1 1 d . .
C4 C -0.2122(4) -0.2841(4) 0.1524(3) 0.0387(11) Uani 1 1 d . .
H4 H -0.207415 -0.378598 0.149993 0.046 Uiso 1 1 calc R U
C2 C -0.1316(4) -0.0619(4) 0.1555(3) 0.0299(10) Uani 1 1 d . .
C7 C -0.2278(4) -0.0062(4) 0.1622(3) 0.0365(11) Uani 1 1 d . .
H7 H -0.233282 0.088112 0.166193 0.044 Uiso 1 1 calc R U
C9 C 0.2860(4) 0.1577(4) 0.1180(3) 0.0310(10) Uani 1 1 d . .
C12 C 0.4489(4) 0.3368(4) 0.1070(3) 0.0356(11) Uani 1 1 d . .
C14 C 0.3787(4) 0.1104(4) 0.0969(3) 0.0382(11) Uani 1 1 d . .
H14 H 0.385294 0.017607 0.086126 0.046 Uiso 1 1 calc R U
C6 C -0.3153(4) -0.0852(4) 0.1632(3) 0.0434(12) Uani 1 1 d . .
H6 H -0.378891 -0.045223 0.167258 0.052 Uiso 1 1 calc R U
C5 C -0.3064(4) -0.2258(4) 0.1581(3) 0.0443(12) Uani 1 1 d . .
H5 H -0.364491 -0.281030 0.158552 0.053 Uiso 1 1 calc R U
C15 C 0.6171(4) 0.3847(4) 0.0761(3) 0.0558(14) Uani 1 1 d . .
H15A H 0.659321 0.326312 0.127401 0.084 Uiso 1 1 calc R U
H15B H 0.659533 0.461839 0.068571 0.084 Uiso 1 1 calc R U
H15C H 0.594652 0.334947 0.014997 0.084 Uiso 1 1 calc R U

loop_
_atom_site_aniso_label
_atom_site_aniso_U_11
_atom_site_aniso_U_22
_atom_site_aniso_U_33
_atom_site_aniso_U_23
_atom_site_aniso_U_13
_atom_site_aniso_U_12
C16 0.040(4) 0.074(4) 0.057(3) -0.005(3) 0.004(3) 0.011(3)
Mo1 0.0398(3) 0.02016(17) 0.0370(2) -0.00210(18) 0.01277(17) -0.00044(18)
N1 0.036(3) 0.0208(17) 0.044(2) 0.0002(15) 0.0155(18) -0.0044(16)
N3 0.046(3) 0.0216(18) 0.045(2) -0.0018(17) 0.016(2) -0.0030(18)
O1 0.046(2) 0.0228(14) 0.0483(17) -0.0063(13) 0.0279(15) -0.0038(13)
O4 0.061(3) 0.0223(14) 0.0512(19) -0.0027(13) 0.0260(17) 0.0031(14)
O6 0.040(2) 0.062(2) 0.0336(17) 0.0039(15) 0.0147(15) 0.0104(16)
N2 0.029(2) 0.0205(16) 0.039(2) -0.0008(15) 0.0098(17) -0.0036(15)
C3 0.039(3) 0.029(2) 0.0220(19) 0.0007(18) 0.0110(19) -0.002(2)
C1 0.036(3) 0.024(2) 0.026(2) 0.0024(17) 0.006(2) -0.0006(19)
O5 0.037(2) 0.0436(18) 0.0500(19) 0.0032(15) 0.0127(16) -0.0084(15)
C11 0.036(3) 0.029(2) 0.032(2) 0.0001(18) 0.006(2) -0.001(2)
C10 0.032(3) 0.031(2) 0.032(2) 0.0005(19) 0.0053(19) -0.002(2)
C13 0.029(3) 0.045(3) 0.043(3) 0.005(2) 0.013(2) 0.003(2)
C8 0.045(3) 0.024(2) 0.042(3) -0.0002(19) 0.014(2) 0.003(2)
O3 0.068(3) 0.0403(18) 0.0401(17) 0.0012(14) 0.0077(16) -0.0043(16)
O2 0.035(2) 0.0203(14) 0.064(2) -0.0005(13) 0.0186(16) -0.0019(13)
C4 0.048(3) 0.029(2) 0.042(2) 0.000(2) 0.018(2) -0.006(2)
C2 0.032(3) 0.030(2) 0.026(2) -0.0007(18) 0.0070(19) -0.0011(19)
C7 0.037(3) 0.031(2) 0.043(3) 0.0020(19) 0.013(2) -0.001(2)
C9 0.034(3) 0.027(2) 0.031(2) 0.0038(18) 0.009(2) -0.0005(19)
C12 0.038(3) 0.039(2) 0.027(2) 0.0063(19) 0.004(2) -0.004(2)
C14 0.040(3) 0.031(2) 0.046(3) -0.001(2) 0.016(2) 0.003(2)
C6 0.034(3) 0.051(3) 0.048(3) 0.004(2) 0.015(2) 0.000(2)
C5 0.038(3) 0.050(3) 0.045(3) 0.005(2) 0.012(2) -0.017(2)
C15 0.042(4) 0.057(3) 0.074(4) 0.008(3) 0.027(3) -0.007(3)

loop_
_atom_type_symbol
_atom_type_description
_atom_type_scat_dispersion_real
_atom_type_scat_dispersion_imag
_atom_type_scat_source
C C 0.0033 0.0016 'International Tables Vol C Tables 4.2.6.8 and 6.1.1.4'
H H 0.0000 0.0000 'International Tables Vol C Tables 4.2.6.8 and 6.1.1.4'
N N 0.0061 0.0033 'International Tables Vol C Tables 4.2.6.8 and 6.1.1.4'
O O 0.0106 0.0060 'International Tables Vol C Tables 4.2.6.8 and 6.1.1.4'
Mo Mo -1.6832 0.6857 'International Tables Vol C Tables 4.2.6.8 and 6.1.1.4'

loop_
_geom_angle_atom_site_label_1
_geom_angle_atom_site_label_2
_geom_angle_atom_site_label_3
_geom_angle
O6 C16 H16A 109.5
O6 C16 H16B 109.5
H16A C16 H16B 109.5
O6 C16 H16C 109.5
H16A C16 H16C 109.5
H16B C16 H16C 109.5
O3 Mo1 O4 104.85(13)
O3 Mo1 O2 99.61(13)
O4 Mo1 O2 103.54(12)
O3 Mo1 O1 98.01(12)
O4 Mo1 O1 96.74(12)
O2 Mo1 O1 148.60(10)
O3 Mo1 N2 94.34(12)
O4 Mo1 N2 159.02(13)
O2 Mo1 N2 81.08(11)
O1 Mo1 N2 71.83(11)
O3 Mo1 O6 172.63(12)
O4 Mo1 O6 82.26(11)
O2 Mo1 O6 80.26(11)
O1 Mo1 O6 79.01(11)
N2 Mo1 O6 78.35(11)
C1 N1 N2 109.3(3)
C3 N3 H3A 114(3)
C3 N3 H3B 111(3)
H3A N3 H3B 113(4)
C1 O1 Mo1 119.9(2)
C16 O6 Mo1 125.4(2)
C16 O6 H6O 108(3)
Mo1 O6 H6O 126(3)
C8 N2 N1 115.9(3)
C8 N2 Mo1 128.0(3)
N1 N2 Mo1 116.0(2)
C4 C3 N3 118.3(4)
C4 C3 C2 118.3(4)
N3 C3 C2 123.4(4)
N1 C1 O1 122.8(4)
N1 C1 C2 121.4(4)
O1 C1 C2 115.9(4)
C12 O5 C15 118.1(3)
C10 C11 C12 120.8(4)
C10 C11 H11 119.6
C12 C11 H11 119.6
O2 C10 C11 118.1(4)
O2 C10 C9 122.3(4)
C11 C10 C9 119.6(4)
C14 C13 C12 118.8(4)
C14 C13 H13 120.6
C12 C13 H13 120.6
N2 C8 C9 125.0(4)
N2 C8 H8 117.5
C9 C8 H8 117.5
C10 O2 Mo1 136.7(2)
C5 C4 C3 121.7(4)
C5 C4 H4 119.1
C3 C4 H4 119.1
C7 C2 C3 118.5(4)
C7 C2 C1 119.5(4)
C3 C2 C1 121.9(4)
C6 C7 C2 122.6(4)
C6 C7 H7 118.7
C2 C7 H7 118.7
C14 C9 C10 118.6(4)
C14 C9 C8 119.0(4)
C10 C9 C8 122.4(4)
O5 C12 C11 116.5(4)
O5 C12 C13 123.2(4)
C11 C12 C13 120.3(4)
C13 C14 C9 121.9(4)
C13 C14 H14 119.0
C9 C14 H14 119.0
C7 C6 C5 118.4(4)
C7 C6 H6 120.8
C5 C6 H6 120.8
C4 C5 C6 120.4(4)
C4 C5 H5 119.8
C6 C5 H5 119.8
O5 C15 H15A 109.5
O5 C15 H15B 109.5
H15A C15 H15B 109.5
O5 C15 H15C 109.5
H15A C15 H15C 109.5
H15B C15 H15C 109.5

loop_
_geom_bond_atom_site_label_1
_geom_bond_atom_site_label_2
_geom_bond_distance
C16 O6 1.414(5)
C16 H16A 0.9600
C16 H16B 0.9600
C16 H16C 0.9600
Mo1 O3 1.692(3)
Mo1 O4 1.708(2)
Mo1 O2 1.936(3)
Mo1 O1 1.999(3)
Mo1 N2 2.236(3)
Mo1 O6 2.310(3)
N1 C1 1.300(5)
N1 N2 1.392(4)
N3 C3 1.398(5)
N3 H3A 0.853(18)
N3 H3B 0.853(18)
O1 C1 1.338(4)
O6 H6O 0.817(18)
N2 C8 1.284(5)
C3 C4 1.396(5)
C3 C2 1.412(5)
C1 C2 1.475(5)
O5 C12 1.360(5)
O5 C15 1.431(5)
C11 C10 1.381(5)
C11 C12 1.386(5)
C11 H11 0.9300
C10 O2 1.342(4)
C10 C9 1.412(5)
C13 C14 1.370(5)
C13 C12 1.404(5)
C13 H13 0.9300
C8 C9 1.435(5)
C8 H8 0.9300
C4 C5 1.372(5)
C4 H4 0.9300
C2 C7 1.391(5)
C7 C6 1.379(5)
C7 H7 0.9300
C9 C14 1.400(5)
C14 H14 0.9300
C6 C5 1.387(5)
C6 H6 0.9300
C5 H5 0.9300
C15 H15A 0.9600
C15 H15B 0.9600
C15 H15C 0.9600

loop_
_geom_torsion_atom_site_label_1
_geom_torsion_atom_site_label_2
_geom_torsion_atom_site_label_3
_geom_torsion_atom_site_label_4
_geom_torsion
C1 N1 N2 C8 178.6(3)
C1 N1 N2 Mo1 2.0(4)
N2 N1 C1 O1 1.4(5)
N2 N1 C1 C2 -179.5(3)
Mo1 O1 C1 N1 -4.7(5)
Mo1 O1 C1 C2 176.2(2)
C12 C11 C10 O2 -178.2(3)
C12 C11 C10 C9 -0.2(6)
N1 N2 C8 C9 176.8(3)
Mo1 N2 C8 C9 -7.1(6)
C11 C10 O2 Mo1 -161.2(3)
C9 C10 O2 Mo1 20.8(6)
N3 C3 C4 C5 -178.3(3)
C2 C3 C4 C5 1.0(5)
C4 C3 C2 C7 -0.3(5)
N3 C3 C2 C7 179.0(3)
C4 C3 C2 C1 177.7(3)
N3 C3 C2 C1 -3.0(5)
N1 C1 C2 C7 -165.0(4)
O1 C1 C2 C7 14.1(5)
N1 C1 C2 C3 17.0(6)
O1 C1 C2 C3 -163.9(3)
C3 C2 C7 C6 -0.4(6)
C1 C2 C7 C6 -178.5(4)
O2 C10 C9 C14 178.8(3)
C11 C10 C9 C14 0.8(5)
O2 C10 C9 C8 1.3(6)
C11 C10 C9 C8 -176.7(4)
N2 C8 C9 C14 176.7(4)
N2 C8 C9 C10 -5.9(6)
C15 O5 C12 C11 -177.8(4)
C15 O5 C12 C13 2.5(6)
C10 C11 C12 O5 179.4(3)
C10 C11 C12 C13 -0.9(6)
C14 C13 C12 O5 -178.9(4)
C14 C13 C12 C11 1.4(6)
C12 C13 C14 C9 -0.8(6)
C10 C9 C14 C13 -0.3(6)
C8 C9 C14 C13 177.2(4)
C2 C7 C6 C5 0.5(6)
C3 C4 C5 C6 -0.9(6)
C7 C6 C5 C4 0.1(6)
